data_1575753
loop_
_publ_author_name
'Juma, David O.'
'Zamisa, Sizwe J.'
'Sharma, Anamika'
'Bongoza, Unathi'
'Njogu, Eric M.'
'Albericio, Fernando'
'Omondi, Bernard'

_publ_section_title
;
 Computational and structural insights into the zwitterionic and neutral
 forms of N-substituted hydroxyformamidines in the solid state
;
_journal_issue 39
_journal_name_full CrystEngComm
_journal_page_first 6508
_journal_page_last 6522
_journal_paper_doi 10.1039/D5CE00521C
_journal_volume 27
_journal_year 2025
_chemical_formula_moiety 'C13 H8 F4 N2 O'
_chemical_formula_sum 'C13 H8 F4 N2 O'
_chemical_formula_weight 284.21
_space_group_crystal_system monoclinic
_space_group_IT_number 14
_space_group_name_Hall '-P 2yn'
_space_group_name_H-M_alt 'P 1 21/n 1'
_atom_sites_solution_hydrogens geom
_atom_sites_solution_primary dual
_audit_creation_date 2025-04-09
_audit_creation_method
;
Olex2 1.5
(compiled 2025.03.04 svn.red2d20d0 for OlexSys, GUI svn.r7188)
;
_audit_update_record
;
2025-05-19 deposited with the CCDC.	2025-09-12 downloaded from the CCDC.
;
_cell_angle_alpha 90
_cell_angle_beta 100.932(2)
_cell_angle_gamma 90
_cell_formula_units_Z 8
_cell_length_a 7.5760(3)
_cell_length_b 23.9624(8)
_cell_length_c 13.8352(4)
_cell_measurement_reflns_used 9158
_cell_measurement_temperature 296.15
_cell_measurement_theta_max 27.67
_cell_measurement_theta_min 2.86
_cell_volume 2466.05(15)
_computing_molecular_graphics 'Olex2 1.5 (Dolomanov et al., 2009)'
_computing_publication_material 'Olex2 1.5 (Dolomanov et al., 2009)'
_computing_structure_refinement 'SHELXL 2018/3 (Sheldrick, 2015)'
_computing_structure_solution 'SHELXT 2018/2 (Sheldrick, 2018)'
_diffrn_ambient_temperature 296.15
_diffrn_detector 'Bruker APEX2 area detector'
_diffrn_detector_area_resol_mean 7.9
_diffrn_detector_type 'CCD area detector'
_diffrn_measured_fraction_theta_full 1.000
_diffrn_measured_fraction_theta_max 1.000
_diffrn_measurement_device 'three-circle diffractometer'
_diffrn_measurement_device_type 'Bruker APEX-II CCD'
_diffrn_measurement_method '\f and \w scans'
_diffrn_radiation_monochromator graphite
_diffrn_radiation_probe x-ray
_diffrn_radiation_type MoK\a
_diffrn_radiation_wavelength 0.71073
_diffrn_reflns_av_R_equivalents 0.0312
_diffrn_reflns_av_unetI/netI 0.0099
_diffrn_reflns_Laue_measured_fraction_full 1.000
_diffrn_reflns_Laue_measured_fraction_max 1.000
_diffrn_reflns_limit_h_max 9
_diffrn_reflns_limit_h_min -9
_diffrn_reflns_limit_k_max 29
_diffrn_reflns_limit_k_min -29
_diffrn_reflns_limit_l_max 17
_diffrn_reflns_limit_l_min -17
_diffrn_reflns_number 95598
_diffrn_reflns_point_group_measured_fraction_full 1.000
_diffrn_reflns_point_group_measured_fraction_max 1.000
_diffrn_reflns_theta_full 25.242
_diffrn_reflns_theta_max 26.373
_diffrn_reflns_theta_min 1.700
_diffrn_source 'microfocus sealed X-ray tube'
_diffrn_source_type 'Incoatec I\ms'
_diffrn_standards_number 0
_exptl_absorpt_coefficient_mu 0.140
_exptl_absorpt_correction_T_max 0.7457
_exptl_absorpt_correction_T_min 0.7012
_exptl_absorpt_correction_type multi-scan
_exptl_absorpt_process_details
;
SADABS-2008/1 (Bruker,2008) was used for absorption correction.
wR2(int) was 0.1120 before and 0.0431 after correction.
The Ratio of minimum to maximum transmission is 0.9403.
The \l/2 correction factor is 0.0015.
;
_exptl_crystal_colour colourless
_exptl_crystal_colour_primary colourless
_exptl_crystal_density_diffrn 1.531
_exptl_crystal_description block
_exptl_crystal_F_000 1152
_exptl_crystal_size_max 0.25
_exptl_crystal_size_mid 0.17
_exptl_crystal_size_min 0.12
_refine_diff_density_max 0.176
_refine_diff_density_min -0.247
_refine_diff_density_rms 0.058
_refine_ls_extinction_method none
_refine_ls_goodness_of_fit_ref 1.053
_refine_ls_hydrogen_treatment constr
_refine_ls_matrix_type full
_refine_ls_number_parameters 363
_refine_ls_number_reflns 5045
_refine_ls_number_restraints 0
_refine_ls_restrained_S_all 1.053
_refine_ls_R_factor_all 0.0505
_refine_ls_R_factor_gt 0.0416
_refine_ls_shift/su_max 0.001
_refine_ls_shift/su_mean 0.000
_refine_ls_structure_factor_coef Fsqd
_refine_ls_weighting_details 'w=1/[\s^2^(Fo^2^)+(0.0504P)^2^+0.6577P] where P=(Fo^2^+2Fc^2^)/3'
_refine_ls_weighting_scheme calc
_refine_ls_wR_factor_gt 0.1062
_refine_ls_wR_factor_ref 0.1146
_reflns_Friedel_coverage 0.000
_reflns_number_gt 4196
_reflns_number_total 5045
_reflns_threshold_expression 'I > 2\s(I)'
_cod_data_source_file d5ce00521c1.cif
_cod_data_source_block 5
_cod_depositor_comments 'Adding full bibliography for 1575752--1575753.cif.'
_cod_database_code 1575753
_shelx_shelxl_version_number 2018/3
_shelx_space_group_comment
;
The symmetry employed for this shelxl refinement is uniquely defined
by the following loop, which should always be used as a source of
symmetry information in preference to the above space-group names.
They are only intended as comments.
;
_shelx_estimated_absorpt_t_max 0.983
_shelx_estimated_absorpt_t_min 0.966
_olex2_refinement_description
;
1.a Aromatic/amide H refined with riding coordinates:
 C3(H3), C4(H4), C5(H5), C7(H7), C10(H10), C11(H11), C12(H12), C16(H16),
 C17(H17), C18(H18), C20(H20), C23(H23), C24(H24), C25(H25)
1.b Idealised tetrahedral OH refined as rotating group:
 O1(H1), O2(H2)
;
_olex2_submission_special_instructions 'No special instructions were received'

loop_
_space_group_symop_operation_xyz
'x, y, z'
'-x+1/2, y+1/2, -z+1/2'
'-x, -y, -z'
'x-1/2, -y-1/2, z-1/2'

loop_
_atom_site_label
_atom_site_type_symbol
_atom_site_fract_x
_atom_site_fract_y
_atom_site_fract_z
_atom_site_U_iso_or_equiv
_atom_site_adp_type
_atom_site_occupancy
_atom_site_site_symmetry_order
_atom_site_calc_flag
_atom_site_refinement_flags_posn
_atom_site_refinement_flags_adp
_atom_site_refinement_flags_occupancy
_atom_site_disorder_assembly
_atom_site_disorder_group
F1 F 0.36575(19) 0.81475(5) 0.33606(9) 0.0879(4) Uani 1 1 d . . . . .
F2 F 0.61021(16) 0.66274(5) 0.52996(8) 0.0760(3) Uani 1 1 d . . . . .
F3 F 0.37207(19) 0.55449(5) 0.46533(8) 0.0869(4) Uani 1 1 d . . . . .
F4 F 0.2130(2) 0.55822(5) 0.12091(8) 0.0873(4) Uani 1 1 d . . . . .
O1 O 0.49667(16) 0.71725(5) 0.26242(8) 0.0567(3) Uani 1 1 d . . . . .
H1 H 0.599149 0.705462 0.265283 0.085 Uiso 1 1 calc R U . . .
N1 N 0.43496(18) 0.70178(5) 0.34733(9) 0.0517(3) Uani 1 1 d . . . . .
N2 N 0.36625(17) 0.61384(5) 0.28376(9) 0.0495(3) Uani 1 1 d . . . . .
C1 C 0.4869(2) 0.73739(7) 0.42934(11) 0.0505(3) Uani 1 1 d . . . . .
C2 C 0.4555(3) 0.79429(7) 0.42222(13) 0.0636(4) Uani 1 1 d . . . . .
C3 C 0.5099(3) 0.82997(8) 0.49978(17) 0.0812(6) Uani 1 1 d . . . . .
H3 H 0.487858 0.868074 0.492745 0.097 Uiso 1 1 calc R U . . .
C4 C 0.5977(3) 0.80842(10) 0.58812(16) 0.0853(6) Uani 1 1 d . . . . .
H4 H 0.635611 0.832305 0.640950 0.102 Uiso 1 1 calc R U . . .
C5 C 0.6301(3) 0.75239(9) 0.59942(14) 0.0741(5) Uani 1 1 d . . . . .
H5 H 0.687611 0.738001 0.659621 0.089 Uiso 1 1 calc R U . . .
C6 C 0.5761(2) 0.71786(7) 0.52033(12) 0.0576(4) Uani 1 1 d . . . . .
C7 C 0.3691(2) 0.65013(6) 0.35268(11) 0.0489(3) Uani 1 1 d . . . . .
H7 H 0.323849 0.640175 0.408226 0.059 Uiso 1 1 calc R U . . .
C8 C 0.2949(2) 0.56007(7) 0.29277(11) 0.0511(4) Uani 1 1 d . . . . .
C9 C 0.3005(3) 0.52942(8) 0.37889(13) 0.0637(4) Uani 1 1 d . . . . .
C10 C 0.2430(3) 0.47541(9) 0.38092(17) 0.0823(6) Uani 1 1 d . . . . .
H10 H 0.249107 0.457005 0.440652 0.099 Uiso 1 1 calc R U . . .
C11 C 0.1758(3) 0.44851(9) 0.29371(18) 0.0840(6) Uani 1 1 d . . . . .
H11 H 0.137550 0.411649 0.294215 0.101 Uiso 1 1 calc R U . . .
C12 C 0.1655(3) 0.47635(8) 0.20581(16) 0.0751(5) Uani 1 1 d . . . . .
H12 H 0.119865 0.458731 0.146441 0.090 Uiso 1 1 calc R U . . .
C13 C 0.2239(2) 0.53057(7) 0.20747(12) 0.0613(4) Uani 1 1 d . . . . .
F5 F 0.89170(19) 0.77469(4) 0.30574(9) 0.0901(4) Uani 1 1 d . . . . .
F6 F 0.97390(18) 0.60891(4) 0.48928(8) 0.0816(3) Uani 1 1 d . . . . .
F7 F 0.71097(18) 0.52259(5) 0.36995(8) 0.0803(3) Uani 1 1 d . . . . .
F8 F 0.7286(2) 0.53461(5) 0.03413(8) 0.0932(4) Uani 1 1 d . . . . .
O2 O 0.59877(16) 0.61956(5) 0.15248(8) 0.0574(3) Uani 1 1 d . . . . .
H2 H 0.517863 0.623934 0.183619 0.086 Uiso 1 1 calc R U . . .
N3 N 0.81857(18) 0.66532(5) 0.30948(10) 0.0516(3) Uani 1 1 d . . . . .
N4 N 0.73846(19) 0.58910(5) 0.20924(10) 0.0543(3) Uani 1 1 d . . . . .
C14 C 0.9291(2) 0.69027(6) 0.39189(12) 0.0510(4) Uani 1 1 d . . . . .
C15 C 0.9582(2) 0.74761(7) 0.39093(14) 0.0616(4) Uani 1 1 d . . . . .
C16 C 1.0480(3) 0.77739(8) 0.46996(16) 0.0715(5) Uani 1 1 d . . . . .
H16 H 1.063290 0.815742 0.465321 0.086 Uiso 1 1 calc R U . . .
C17 C 1.1150(3) 0.74966(9) 0.55593(15) 0.0704(5) Uani 1 1 d . . . . .
H17 H 1.176596 0.769243 0.609997 0.084 Uiso 1 1 calc R U . . .
C18 C 1.0913(3) 0.69295(9) 0.56222(14) 0.0683(5) Uani 1 1 d . . . . .
H18 H 1.136269 0.673983 0.620318 0.082 Uiso 1 1 calc R U . . .
C19 C 0.9999(2) 0.66459(7) 0.48127(13) 0.0577(4) Uani 1 1 d . . . . .
C20 C 0.8427(2) 0.61450(6) 0.28623(12) 0.0519(4) Uani 1 1 d . . . . .
H20 H 0.935854 0.594383 0.324081 0.062 Uiso 1 1 calc R U . . .
C21 C 0.7194(2) 0.53045(6) 0.20216(12) 0.0537(4) Uani 1 1 d . . . . .
C22 C 0.7022(3) 0.49732(7) 0.28181(13) 0.0635(4) Uani 1 1 d . . . . .
C23 C 0.6770(3) 0.44084(8) 0.27459(18) 0.0844(6) Uani 1 1 d . . . . .
H23 H 0.667784 0.419636 0.329721 0.101 Uiso 1 1 calc R U . . .
C24 C 0.6657(4) 0.41621(9) 0.1842(2) 0.0979(8) Uani 1 1 d . . . . .
H24 H 0.647679 0.377879 0.178123 0.117 Uiso 1 1 calc R U . . .
C25 C 0.6803(3) 0.44698(9) 0.10252(18) 0.0906(7) Uani 1 1 d . . . . .
H25 H 0.670611 0.429854 0.041420 0.109 Uiso 1 1 calc R U . . .
C26 C 0.7095(3) 0.50341(8) 0.11220(14) 0.0683(5) Uani 1 1 d . . . . .

loop_
_atom_site_aniso_label
_atom_site_aniso_U_11
_atom_site_aniso_U_22
_atom_site_aniso_U_33
_atom_site_aniso_U_23
_atom_site_aniso_U_13
_atom_site_aniso_U_12
F1 0.1195(10) 0.0571(6) 0.0780(7) 0.0033(5) -0.0043(7) 0.0168(6)
F2 0.0839(7) 0.0680(7) 0.0699(7) 0.0087(5) -0.0013(5) 0.0111(5)
F3 0.1245(10) 0.0823(8) 0.0493(6) 0.0067(5) 0.0049(6) -0.0213(7)
F4 0.1337(11) 0.0698(7) 0.0510(6) -0.0060(5) -0.0012(6) -0.0045(7)
O1 0.0713(7) 0.0526(6) 0.0467(6) 0.0055(5) 0.0126(5) 0.0104(5)
N1 0.0603(8) 0.0514(7) 0.0445(6) -0.0036(5) 0.0128(6) 0.0028(6)
N2 0.0550(7) 0.0484(7) 0.0441(6) -0.0005(5) 0.0069(5) 0.0035(6)
C1 0.0489(8) 0.0541(9) 0.0489(8) -0.0066(7) 0.0100(6) 0.0009(7)
C2 0.0705(11) 0.0553(10) 0.0624(10) -0.0034(8) 0.0065(8) 0.0018(8)
C3 0.0976(15) 0.0549(11) 0.0878(14) -0.0193(10) 0.0090(12) -0.0065(10)
C4 0.0978(16) 0.0825(15) 0.0713(13) -0.0274(11) 0.0050(11) -0.0220(12)
C5 0.0740(12) 0.0879(14) 0.0549(10) -0.0060(9) -0.0013(9) -0.0127(10)
C6 0.0540(9) 0.0625(10) 0.0553(9) -0.0009(7) 0.0077(7) 0.0003(7)
C7 0.0479(8) 0.0535(9) 0.0453(7) -0.0001(6) 0.0086(6) 0.0033(6)
C8 0.0483(8) 0.0519(9) 0.0525(8) -0.0003(7) 0.0085(6) 0.0018(6)
C9 0.0697(11) 0.0652(11) 0.0552(9) 0.0022(8) 0.0095(8) -0.0088(8)
C10 0.0973(15) 0.0736(13) 0.0769(13) 0.0141(10) 0.0189(11) -0.0201(11)
C11 0.0902(15) 0.0622(12) 0.0996(16) 0.0003(11) 0.0180(12) -0.0223(10)
C12 0.0782(13) 0.0646(11) 0.0782(13) -0.0147(10) 0.0039(10) -0.0105(9)
C13 0.0684(11) 0.0577(10) 0.0547(9) -0.0025(7) 0.0041(8) 0.0022(8)
F5 0.1200(10) 0.0493(6) 0.0908(8) 0.0070(5) -0.0056(7) -0.0071(6)
F6 0.1069(9) 0.0591(6) 0.0751(7) 0.0097(5) 0.0080(6) -0.0023(6)
F7 0.1101(9) 0.0749(7) 0.0568(6) 0.0016(5) 0.0181(6) -0.0008(6)
F8 0.1393(12) 0.0853(8) 0.0587(6) -0.0121(6) 0.0284(7) 0.0037(8)
O2 0.0756(8) 0.0505(6) 0.0461(6) 0.0045(5) 0.0115(5) 0.0120(5)
N3 0.0563(7) 0.0445(7) 0.0553(7) -0.0034(5) 0.0137(6) 0.0014(5)
N4 0.0643(8) 0.0442(7) 0.0539(7) -0.0036(6) 0.0101(6) 0.0076(6)
C14 0.0475(8) 0.0477(8) 0.0599(9) -0.0074(7) 0.0156(7) 0.0013(6)
C15 0.0633(10) 0.0504(9) 0.0705(11) -0.0025(8) 0.0115(8) 0.0003(8)
C16 0.0721(12) 0.0547(10) 0.0883(14) -0.0177(9) 0.0170(10) -0.0074(9)
C17 0.0612(10) 0.0786(13) 0.0720(12) -0.0238(10) 0.0145(9) -0.0055(9)
C18 0.0638(11) 0.0826(13) 0.0586(10) -0.0050(9) 0.0117(8) 0.0040(9)
C19 0.0579(9) 0.0541(9) 0.0636(10) -0.0004(7) 0.0177(8) 0.0019(7)
C20 0.0524(8) 0.0478(8) 0.0569(9) -0.0025(7) 0.0136(7) 0.0046(7)
C21 0.0590(9) 0.0435(8) 0.0576(9) -0.0061(7) 0.0088(7) 0.0064(7)
C22 0.0711(11) 0.0531(9) 0.0634(10) -0.0005(8) 0.0052(8) 0.0055(8)
C23 0.1036(17) 0.0521(11) 0.0913(15) 0.0120(10) 0.0027(12) -0.0013(10)
C24 0.122(2) 0.0472(11) 0.1140(19) -0.0116(12) -0.0048(15) -0.0029(11)
C25 0.1157(18) 0.0624(12) 0.0862(15) -0.0303(11) 0.0000(13) 0.0043(12)
C26 0.0829(12) 0.0590(10) 0.0613(10) -0.0108(8) 0.0093(9) 0.0068(9)

loop_
_atom_type_symbol
_atom_type_description
_atom_type_scat_dispersion_real
_atom_type_scat_dispersion_imag
_atom_type_scat_source
C C 0.0033 0.0016 'International Tables Vol C Tables 4.2.6.8 and 6.1.1.4'
H H 0.0000 0.0000 'International Tables Vol C Tables 4.2.6.8 and 6.1.1.4'
F F 0.0171 0.0103 'International Tables Vol C Tables 4.2.6.8 and 6.1.1.4'
N N 0.0061 0.0033 'International Tables Vol C Tables 4.2.6.8 and 6.1.1.4'
O O 0.0106 0.0060 'International Tables Vol C Tables 4.2.6.8 and 6.1.1.4'

loop_
_geom_angle_atom_site_label_1
_geom_angle_atom_site_label_2
_geom_angle_atom_site_label_3
_geom_angle
_geom_angle_site_symmetry_1
_geom_angle_site_symmetry_3
_geom_angle_publ_flag
N1 O1 H1 109.5 . . ?
O1 N1 C1 115.39(12) . . ?
C7 N1 O1 118.64(12) . . ?
C7 N1 C1 124.18(13) . . ?
C7 N2 C8 120.26(13) . . ?
C2 C1 N1 121.27(14) . . ?
C2 C1 C6 116.29(15) . . ?
C6 C1 N1 122.42(14) . . ?
F1 C2 C1 118.18(15) . . ?
F1 C2 C3 119.43(17) . . ?
C3 C2 C1 122.38(18) . . ?
C2 C3 H3 120.5 . . ?
C2 C3 C4 118.91(19) . . ?
C4 C3 H3 120.5 . . ?
C3 C4 H4 119.5 . . ?
C5 C4 C3 121.04(18) . . ?
C5 C4 H4 119.5 . . ?
C4 C5 H5 120.6 . . ?
C4 C5 C6 118.75(19) . . ?
C6 C5 H5 120.6 . . ?
F2 C6 C1 118.04(14) . . ?
F2 C6 C5 119.33(16) . . ?
C5 C6 C1 122.63(17) . . ?
N1 C7 H7 118.8 . . ?
N2 C7 N1 122.43(14) . . ?
N2 C7 H7 118.8 . . ?
C9 C8 N2 127.33(14) . . ?
C13 C8 N2 118.75(14) . . ?
C13 C8 C9 113.65(15) . . ?
F3 C9 C8 117.57(15) . . ?
F3 C9 C10 118.47(17) . . ?
C10 C9 C8 123.94(17) . . ?
C9 C10 H10 120.3 . . ?
C9 C10 C11 119.41(19) . . ?
C11 C10 H10 120.3 . . ?
C10 C11 H11 120.1 . . ?
C12 C11 C10 119.79(19) . . ?
C12 C11 H11 120.1 . . ?
C11 C12 H12 120.6 . . ?
C13 C12 C11 118.72(18) . . ?
C13 C12 H12 120.6 . . ?
F4 C13 C8 116.67(15) . . ?
F4 C13 C12 118.83(16) . . ?
C12 C13 C8 124.49(17) . . ?
N4 O2 H2 109.5 . . ?
C20 N3 C14 120.92(14) . . ?
O2 N4 C21 115.05(13) . . ?
C20 N4 O2 118.47(12) . . ?
C20 N4 C21 122.78(14) . . ?
C15 C14 N3 118.72(15) . . ?
C15 C14 C19 114.16(15) . . ?
C19 C14 N3 126.76(14) . . ?
F5 C15 C14 116.57(15) . . ?
F5 C15 C16 119.33(16) . . ?
C16 C15 C14 124.10(18) . . ?
C15 C16 H16 120.5 . . ?
C17 C16 C15 118.97(18) . . ?
C17 C16 H16 120.5 . . ?
C16 C17 H17 119.9 . . ?
C16 C17 C18 120.10(18) . . ?
C18 C17 H17 119.9 . . ?
C17 C18 H18 120.4 . . ?
C17 C18 C19 119.15(18) . . ?
C19 C18 H18 120.4 . . ?
F6 C19 C14 117.99(15) . . ?
F6 C19 C18 118.47(16) . . ?
C18 C19 C14 123.52(16) . . ?
N3 C20 N4 122.59(15) . . ?
N3 C20 H20 118.7 . . ?
N4 C20 H20 118.7 . . ?
C22 C21 N4 122.58(14) . . ?
C22 C21 C26 116.58(16) . . ?
C26 C21 N4 120.79(16) . . ?
F7 C22 C21 117.74(15) . . ?
F7 C22 C23 119.43(18) . . ?
C23 C22 C21 122.83(18) . . ?
C22 C23 H23 120.8 . . ?
C22 C23 C24 118.4(2) . . ?
C24 C23 H23 120.8 . . ?
C23 C24 H24 119.4 . . ?
C23 C24 C25 121.3(2) . . ?
C25 C24 H24 119.4 . . ?
C24 C25 H25 120.5 . . ?
C24 C25 C26 119.1(2) . . ?
C26 C25 H25 120.5 . . ?
F8 C26 C21 117.63(16) . . ?
F8 C26 C25 120.63(18) . . ?
C25 C26 C21 121.74(19) . . ?

loop_
_geom_bond_atom_site_label_1
_geom_bond_atom_site_label_2
_geom_bond_distance
_geom_bond_site_symmetry_2
_geom_bond_publ_flag
F1 C2 1.348(2) . ?
F2 C6 1.348(2) . ?
F3 C9 1.356(2) . ?
F4 C13 1.357(2) . ?
O1 H1 0.8200 . ?
O1 N1 1.3943(16) . ?
N1 C1 1.4146(19) . ?
N1 C7 1.342(2) . ?
N2 C7 1.2877(19) . ?
N2 C8 1.412(2) . ?
C1 C2 1.385(2) . ?
C1 C6 1.392(2) . ?
C2 C3 1.373(3) . ?
C3 H3 0.9300 . ?
C3 C4 1.376(3) . ?
C4 H4 0.9300 . ?
C4 C5 1.368(3) . ?
C5 H5 0.9300 . ?
C5 C6 1.371(3) . ?
C7 H7 0.9300 . ?
C8 C9 1.393(2) . ?
C8 C13 1.393(2) . ?
C9 C10 1.368(3) . ?
C10 H10 0.9300 . ?
C10 C11 1.377(3) . ?
C11 H11 0.9300 . ?
C11 C12 1.376(3) . ?
C12 H12 0.9300 . ?
C12 C13 1.371(3) . ?
F5 C15 1.356(2) . ?
F6 C19 1.3563(19) . ?
F7 C22 1.352(2) . ?
F8 C26 1.344(2) . ?
O2 H2 0.8200 . ?
O2 N4 1.3979(17) . ?
N3 C14 1.413(2) . ?
N3 C20 1.2814(19) . ?
N4 C20 1.345(2) . ?
N4 C21 1.414(2) . ?
C14 C15 1.392(2) . ?
C14 C19 1.394(2) . ?
C15 C16 1.373(3) . ?
C16 H16 0.9300 . ?
C16 C17 1.373(3) . ?
C17 H17 0.9300 . ?
C17 C18 1.376(3) . ?
C18 H18 0.9300 . ?
C18 C19 1.379(2) . ?
C20 H20 0.9300 . ?
C21 C22 1.384(2) . ?
C21 C26 1.392(2) . ?
C22 C23 1.368(3) . ?
C23 H23 0.9300 . ?
C23 C24 1.371(3) . ?
C24 H24 0.9300 . ?
C24 C25 1.371(4) . ?
C25 H25 0.9300 . ?
C25 C26 1.373(3) . ?

loop_
_geom_hbond_atom_site_label_D
_geom_hbond_atom_site_label_H
_geom_hbond_atom_site_label_A
_geom_hbond_distance_DH
_geom_hbond_distance_HA
_geom_hbond_distance_DA
_geom_hbond_angle_DHA
_geom_hbond_site_symmetry_A
_geom_hbond_publ_flag
O1 H1 N3 0.82 1.92 2.7051(17) 160.7 . yes
O2 H2 N2 0.82 1.98 2.7630(17) 160.9 . yes

loop_
_geom_torsion_atom_site_label_1
_geom_torsion_atom_site_label_2
_geom_torsion_atom_site_label_3
_geom_torsion_atom_site_label_4
_geom_torsion
_geom_torsion_site_symmetry_1
_geom_torsion_site_symmetry_2
_geom_torsion_site_symmetry_3
_geom_torsion_site_symmetry_4
_geom_torsion_publ_flag
F1 C2 C3 C4 178.5(2) . . . . ?
F3 C9 C10 C11 -177.7(2) . . . . ?
O1 N1 C1 C2 53.1(2) . . . . ?
O1 N1 C1 C6 -125.11(16) . . . . ?
O1 N1 C7 N2 2.3(2) . . . . ?
N1 C1 C2 F1 3.2(3) . . . . ?
N1 C1 C2 C3 -177.76(18) . . . . ?
N1 C1 C6 F2 -1.3(2) . . . . ?
N1 C1 C6 C5 178.56(16) . . . . ?
N2 C8 C9 F3 4.4(3) . . . . ?
N2 C8 C9 C10 -173.70(19) . . . . ?
N2 C8 C13 F4 -6.1(2) . . . . ?
N2 C8 C13 C12 173.87(18) . . . . ?
C1 N1 C7 N2 -161.75(14) . . . . ?
C1 C2 C3 C4 -0.5(3) . . . . ?
C2 C1 C6 F2 -179.56(15) . . . . ?
C2 C1 C6 C5 0.3(3) . . . . ?
C2 C3 C4 C5 -0.3(4) . . . . ?
C3 C4 C5 C6 1.1(3) . . . . ?
C4 C5 C6 F2 178.73(18) . . . . ?
C4 C5 C6 C1 -1.1(3) . . . . ?
C6 C1 C2 F1 -178.47(16) . . . . ?
C6 C1 C2 C3 0.6(3) . . . . ?
C7 N1 C1 C2 -142.38(17) . . . . ?
C7 N1 C1 C6 39.4(2) . . . . ?
C7 N2 C8 C9 -33.0(2) . . . . ?
C7 N2 C8 C13 153.39(15) . . . . ?
C8 N2 C7 N1 -179.78(14) . . . . ?
C8 C9 C10 C11 0.4(3) . . . . ?
C9 C8 C13 F4 179.39(16) . . . . ?
C9 C8 C13 C12 -0.6(3) . . . . ?
C9 C10 C11 C12 -0.7(4) . . . . ?
C10 C11 C12 C13 0.3(3) . . . . ?
C11 C12 C13 F4 -179.65(19) . . . . ?
C11 C12 C13 C8 0.4(3) . . . . ?
C13 C8 C9 F3 178.34(16) . . . . ?
C13 C8 C9 C10 0.2(3) . . . . ?
F5 C15 C16 C17 -179.96(17) . . . . ?
F7 C22 C23 C24 179.0(2) . . . . ?
O2 N4 C20 N3 0.1(2) . . . . ?
O2 N4 C21 C22 -116.71(17) . . . . ?
O2 N4 C21 C26 60.6(2) . . . . ?
N3 C14 C15 F5 -6.4(2) . . . . ?
N3 C14 C15 C16 173.42(17) . . . . ?
N3 C14 C19 F6 5.6(2) . . . . ?
N3 C14 C19 C18 -172.96(16) . . . . ?
N4 C21 C22 F7 -2.5(3) . . . . ?
N4 C21 C22 C23 177.49(18) . . . . ?
N4 C21 C26 F8 3.6(3) . . . . ?
N4 C21 C26 C25 -176.06(19) . . . . ?
C14 N3 C20 N4 178.96(14) . . . . ?
C14 C15 C16 C17 0.2(3) . . . . ?
C15 C14 C19 F6 178.50(15) . . . . ?
C15 C14 C19 C18 -0.1(2) . . . . ?
C15 C16 C17 C18 -0.2(3) . . . . ?
C16 C17 C18 C19 0.1(3) . . . . ?
C17 C18 C19 F6 -178.50(16) . . . . ?
C17 C18 C19 C14 0.1(3) . . . . ?
C19 C14 C15 F5 -179.89(15) . . . . ?
C19 C14 C15 C16 -0.1(3) . . . . ?
C20 N3 C14 C15 151.06(16) . . . . ?
C20 N3 C14 C19 -36.4(2) . . . . ?
C20 N4 C21 C22 41.2(2) . . . . ?
C20 N4 C21 C26 -141.50(17) . . . . ?
C21 N4 C20 N3 -157.12(15) . . . . ?
C21 C22 C23 C24 -1.0(3) . . . . ?
C22 C21 C26 F8 -179.00(17) . . . . ?
C22 C21 C26 C25 1.4(3) . . . . ?
C22 C23 C24 C25 0.5(4) . . . . ?
C23 C24 C25 C26 1.0(4) . . . . ?
C24 C25 C26 F8 178.5(2) . . . . ?
C24 C25 C26 C21 -1.9(4) . . . . ?
C26 C21 C22 F7 -179.88(16) . . . . ?
C26 C21 C22 C23 0.1(3) . . . . ?
